data_4346551
loop_
_publ_author_name
'Chambers, Geoffrey M.'
'Huynh, Mioy T.'
'Li, Yulong'
'Hammes-Schiffer, Sharon'
'Rauchfuss, Thomas B.'
'Reijerse, Edward'
'Lubitz, Wolfgang'

_publ_section_title
;
 Models of the Ni-L and Ni-SIa States of the [NiFe]-Hydrogenase Active
 Site.
;
_journal_issue 2
_journal_name_full 'Inorganic chemistry'
_journal_page_first 419
_journal_page_last 431
_journal_paper_doi 10.1021/acs.inorgchem.5b01662
_journal_volume 55
_journal_year 2016
_chemical_formula_moiety 'C44 H37 Fe Ni O P2 S2'
_chemical_formula_sum 'C44 H37 Fe Ni O P2 S2'
_chemical_formula_weight 822.35
_space_group_crystal_system monoclinic
_space_group_IT_number 14
_space_group_name_Hall '-P 2ybc'
_space_group_name_H-M_alt 'P 1 21/c 1'
_atom_sites_solution_hydrogens geom
_audit_creation_date 2015-07-06
_audit_creation_method
; 
Olex2 1.2 
(compiled 2015.01.26 svn.r3150 for OlexSys, GUI svn.r4998) 
;
_cell_angle_alpha 90
_cell_angle_beta 99.419(3)
_cell_angle_gamma 90
_cell_formula_units_Z 4
_cell_length_a 11.0127(7)
_cell_length_b 21.3183(14)
_cell_length_c 18.3474(12)
_cell_measurement_reflns_used 9735
_cell_measurement_temperature 100(2)
_cell_measurement_theta_max 28.32
_cell_measurement_theta_min 2.44
_cell_volume 4249.4(5)
_computing_cell_refinement 'SAINT V8.34A (Bruker, 2005)'
_computing_data_collection 'APEX2 V2013.10-0 (Bruker, 2013)'
_computing_data_reduction
; 
SAINT V8.34A, XPREP v2013/3, SADABS V2012/1, TWINABS V2012/1 
(Bruker, 2012 & 2013) 
;
_computing_molecular_graphics 'Olex2 (Dolomanov et al., 2009)'
_computing_publication_material 'Olex2 (Dolomanov et al., 2009)'
_computing_structure_refinement 'SHELX-2013-4 (Sheldrick, 2013)'
_computing_structure_solution 'SHELX-2013-4 (Sheldrick, 2013)'
_diffrn_ambient_temperature 100.0
_diffrn_measured_fraction_theta_full 0.999
_diffrn_measured_fraction_theta_max 0.998
_diffrn_measurement_device_type 'Bruker APEX-II CCD'
_diffrn_measurement_method '\f and \w scans'
_diffrn_radiation_type MoK\a
_diffrn_radiation_wavelength 0.71073
_diffrn_radiation_wavelength_id cd82s_0m
_diffrn_reflns_av_R_equivalents 0.0586
_diffrn_reflns_av_unetI/netI 0.0239
_diffrn_reflns_Laue_measured_fraction_full 0.999
_diffrn_reflns_Laue_measured_fraction_max 0.998
_diffrn_reflns_limit_h_max 14
_diffrn_reflns_limit_h_min -14
_diffrn_reflns_limit_k_max 28
_diffrn_reflns_limit_k_min -28
_diffrn_reflns_limit_l_max 24
_diffrn_reflns_limit_l_min -24
_diffrn_reflns_number 122795
_diffrn_reflns_point_group_measured_fraction_full 0.999
_diffrn_reflns_point_group_measured_fraction_max 0.998
_diffrn_reflns_theta_full 26.000
_diffrn_reflns_theta_max 28.334
_diffrn_reflns_theta_min 2.217
_diffrn_standards_number 0
_exptl_absorpt_coefficient_mu 0.989
_exptl_absorpt_correction_T_max 0.9661
_exptl_absorpt_correction_T_min 0.7846
_exptl_absorpt_correction_type multi-scan
_exptl_absorpt_process_details
; 
SADABS-2014/4 (Bruker,2014/4) was used for absorption correction. 
wR2(int) was 0.1455 before and 0.0674 after correction. 
The Ratio of minimum to maximum transmission is 0.8121. 
The \l/2 correction factor is Not present. 
;
_exptl_crystal_colour black
_exptl_crystal_colour_primary black
_exptl_crystal_density_diffrn 1.285
_exptl_crystal_description plate
_exptl_crystal_F_000 1700
_exptl_crystal_id CpNiFeSPh0
_exptl_crystal_preparation
; 
The data crystal was mounted using oil (Parantone-N, Exxon) to a 
0.3 mm cryo-loop (Hampton Research) with the 2 3 -3 scattering 
planes roughly normal to the spindle axis. 
;
_exptl_crystal_size_max 0.338
_exptl_crystal_size_mid 0.243
_exptl_crystal_size_min 0.056
_refine_diff_density_max 0.371
_refine_diff_density_min -0.469
_refine_diff_density_rms 0.079
_refine_ls_extinction_method none
_refine_ls_goodness_of_fit_ref 1.062
_refine_ls_hydrogen_treatment constr
_refine_ls_matrix_type full
_refine_ls_number_parameters 460
_refine_ls_number_reflns 10581
_refine_ls_number_restraints 0
_refine_ls_restrained_S_all 1.062
_refine_ls_R_factor_all 0.0385
_refine_ls_R_factor_gt 0.0311
_refine_ls_shift/su_max 0.001
_refine_ls_shift/su_mean 0.000
_refine_ls_structure_factor_coef Fsqd
_refine_ls_weighting_details 'w=1/[\s^2^(Fo^2^)+(0.0474P)^2^+2.4414P] where P=(Fo^2^+2Fc^2^)/3'
_refine_ls_weighting_scheme calc
_refine_ls_wR_factor_gt 0.0855
_refine_ls_wR_factor_ref 0.0894
_reflns_Friedel_coverage 0.000
_reflns_number_gt 9147
_reflns_number_total 10581
_reflns_threshold_expression 'I > 2\s(I)'
_cod_data_source_file ic5b01662_si_002.cif
_cod_data_source_block mo_cd82s_0m
_cod_database_code 4346551
_shelxl_version_number 2014-3
_shelx_space_group_comment
; 
The symmetry employed for this shelxl refinement is uniquely defined 
by the following loop, which should always be used as a source of 
symmetry information in preference to the above space-group names. 
They are only intended as comments. 
;
_shelx_estimated_absorpt_t_max 0.947
_shelx_estimated_absorpt_t_min 0.731
_olex2_refinement_description
; 
1. Fixed Uiso 
 At 1.2 times of: 
  All C(H) groups 
2.a Aromatic/amide H refined with riding coordinates: 
 C7(H7), C1(H1), C5(H5), C9(H9), C28(H28), C43(H43), C18(H18), C27(H27), 
 C11(H11), C17(H17), C23(H23), C8(H8), C19(H19), C25(H25), C13(H13), C16(H16), 
 C40(H40), C29(H29), C10(H10), C4(H4), C34(H34), C3(H3), C24(H24), C31(H31), 
 C33(H33), C42(H42), C41(H41), C2(H2), C39(H39), C35(H35), C36(H36), C37(H37), 
 C30(H30), C15(H15), C21(H21), C14(H14), C22(H22) 
;
_smtbx_masks_special_details
; 
Solvent was present in the unit cell. The solvent was partially occupied and by 
two different species, which were disordered. These species were determined to b 
pentane and toluene. The residual electron density equated to 30.3, indicating a 
greater occupancy than 0.5, but less than 0.75. Attempts to model this disorder 
preliminarily yielded an approximately 50:50 ratio of pentane to toluene. 
;
_olex2_submission_special_instructions 'No special instructions were received'

loop_
_space_group_symop_operation_xyz
'x, y, z'
'-x, y+1/2, -z+1/2'
'-x, -y, -z'
'x, -y-1/2, z-1/2'

loop_
_atom_site_label
_atom_site_type_symbol
_atom_site_fract_x
_atom_site_fract_y
_atom_site_fract_z
_atom_site_U_iso_or_equiv
_atom_site_adp_type
_atom_site_occupancy
_atom_site_site_symmetry_order
_atom_site_calc_flag
_atom_site_refinement_flags_posn
Ni1 Ni 0.43157(2) 0.16484(2) 0.53415(2) 0.01662(6) Uani 1 1 d .
Fe1 Fe 0.33036(2) 0.19361(2) 0.40906(2) 0.01410(6) Uani 1 1 d .
P3 P 0.36048(4) 0.13669(2) 0.31393(2) 0.01568(9) Uani 1 1 d .
P4 P 0.22295(4) 0.25512(2) 0.32698(2) 0.01673(9) Uani 1 1 d .
S1 S 0.28489(4) 0.10309(2) 0.46705(2) 0.01699(8) Uani 1 1 d .
S2 S 0.27635(4) 0.24003(2) 0.51076(2) 0.01885(9) Uani 1 1 d .
O1 O 0.56378(13) 0.25103(7) 0.39486(8) 0.0317(3) Uani 1 1 d .
C7 C 0.17581(16) 0.10544(8) 0.59376(9) 0.0212(3) Uani 1 1 d .
H7 H 0.2554 0.1139 0.6206 0.025 Uiso 1 1 calc R
C38 C 0.25588(17) 0.33897(8) 0.33437(9) 0.0217(3) Uani 1 1 d .
C6 C 0.15808(15) 0.10204(8) 0.51698(9) 0.0192(3) Uani 1 1 d .
C1 C 0.53428(18) 0.18506(10) 0.64251(10) 0.0286(4) Uani 1 1 d .
H1 H 0.5026 0.2100 0.6780 0.034 Uiso 1 1 calc R
C5 C 0.60143(17) 0.20700(10) 0.58819(11) 0.0308(4) Uani 1 1 d .
H5 H 0.6227 0.2494 0.5807 0.037 Uiso 1 1 calc R
C9 C -0.03967(19) 0.08660(11) 0.59294(12) 0.0356(5) Uani 1 1 d .
H9 H -0.1072 0.0817 0.6187 0.043 Uiso 1 1 calc R
C28 C 0.67247(17) 0.03720(9) 0.38043(11) 0.0287(4) Uani 1 1 d .
H28 H 0.7004 0.0089 0.4196 0.034 Uiso 1 1 calc R
C32 C 0.05502(16) 0.25397(8) 0.31233(10) 0.0226(3) Uani 1 1 d .
C43 C 0.3600(2) 0.36292(9) 0.30933(11) 0.0320(4) Uani 1 1 d .
H43 H 0.4105 0.3358 0.2861 0.038 Uiso 1 1 calc R
C44 C 0.46918(16) 0.23020(8) 0.40238(9) 0.0211(3) Uani 1 1 d .
C26 C 0.51358(15) 0.10451(8) 0.31594(9) 0.0197(3) Uani 1 1 d .
C20 C 0.26063(16) 0.06944(8) 0.28344(9) 0.0201(3) Uani 1 1 d .
C18 C 0.26229(16) 0.23693(8) 0.23634(9) 0.0207(3) Uani 1 1 d .
H18 H 0.2362 0.2628 0.1946 0.025 Uiso 1 1 calc R
C27 C 0.55691(16) 0.06430(8) 0.37466(10) 0.0228(3) Uani 1 1 d .
H27 H 0.5067 0.0555 0.4109 0.027 Uiso 1 1 calc R
C11 C 0.04058(18) 0.09054(10) 0.47864(11) 0.0304(4) Uani 1 1 d .
H11 H 0.0276 0.0872 0.4263 0.037 Uiso 1 1 calc R
C17 C 0.4353(2) 0.34451(10) 0.51857(11) 0.0345(5) Uani 1 1 d .
H17 H 0.4932 0.3193 0.4988 0.041 Uiso 1 1 calc R
C23 C 0.1012(2) -0.02887(11) 0.23363(12) 0.0366(5) Uani 1 1 d .
H23 H 0.0470 -0.0621 0.2158 0.044 Uiso 1 1 calc R
C8 C 0.07702(18) 0.09648(9) 0.63121(11) 0.0269(4) Uani 1 1 d .
H8 H 0.0903 0.0972 0.6837 0.032 Uiso 1 1 calc R
C19 C 0.32925(16) 0.18558(8) 0.23179(9) 0.0208(3) Uani 1 1 d .
H19 H 0.3593 0.1750 0.1877 0.025 Uiso 1 1 calc R
C25 C 0.30553(19) 0.01097(9) 0.27066(12) 0.0313(4) Uani 1 1 d .
H25 H 0.3919 0.0041 0.2786 0.038 Uiso 1 1 calc R
C13 C 0.2377(2) 0.35781(9) 0.55580(10) 0.0344(5) Uani 1 1 d .
H13 H 0.1592 0.3417 0.5612 0.041 Uiso 1 1 calc R
C16 C 0.4636(3) 0.40669(11) 0.53814(13) 0.0478(6) Uani 1 1 d .
H16 H 0.5408 0.4236 0.5315 0.057 Uiso 1 1 calc R
C40 C 0.2151(2) 0.44220(10) 0.37744(12) 0.0412(5) Uani 1 1 d .
H40 H 0.1655 0.4696 0.4009 0.049 Uiso 1 1 calc R
C29 C 0.74705(19) 0.05146(11) 0.32888(13) 0.0361(5) Uani 1 1 d .
H29 H 0.8264 0.0331 0.3328 0.043 Uiso 1 1 calc R
C10 C -0.05770(19) 0.08389(12) 0.51647(12) 0.0397(5) Uani 1 1 d .
H10 H -0.1382 0.0774 0.4898 0.048 Uiso 1 1 calc R
C4 C 0.63152(17) 0.15468(11) 0.54697(11) 0.0309(4) Uani 1 1 d .
H4 H 0.6760 0.1559 0.5068 0.037 Uiso 1 1 calc R
C34 C -0.14206(19) 0.28442(10) 0.24320(12) 0.0345(4) Uani 1 1 d .
H34 H -0.1889 0.3054 0.2023 0.041 Uiso 1 1 calc R
C3 C 0.58391(18) 0.10068(10) 0.57609(11) 0.0297(4) Uani 1 1 d .
H3 H 0.5916 0.0589 0.5594 0.036 Uiso 1 1 calc R
C24 C 0.2260(2) -0.03826(10) 0.24621(13) 0.0397(5) Uani 1 1 d .
H24 H 0.2585 -0.0785 0.2382 0.048 Uiso 1 1 calc R
C31 C 0.58890(18) 0.11832(9) 0.26429(11) 0.0293(4) Uani 1 1 d .
H31 H 0.5604 0.1454 0.2239 0.035 Uiso 1 1 calc R
C12 C 0.3223(2) 0.31943(8) 0.52791(9) 0.0263(4) Uani 1 1 d .
C33 C -0.01436(18) 0.28446(9) 0.25221(11) 0.0283(4) Uani 1 1 d .
H33 H 0.0260 0.3054 0.2172 0.034 Uiso 1 1 calc R
C42 C 0.3899(3) 0.42607(11) 0.31823(12) 0.0447(6) Uani 1 1 d .
H42 H 0.4603 0.4421 0.3008 0.054 Uiso 1 1 calc R
C41 C 0.3175(3) 0.46528(10) 0.35227(12) 0.0464(6) Uani 1 1 d .
H41 H 0.3381 0.5084 0.3585 0.056 Uiso 1 1 calc R
C2 C 0.52282(17) 0.11935(10) 0.63432(10) 0.0284(4) Uani 1 1 d .
H2 H 0.4811 0.0923 0.6631 0.034 Uiso 1 1 calc R
C39 C 0.1837(2) 0.37905(9) 0.36871(10) 0.0295(4) Uani 1 1 d .
H39 H 0.1129 0.3635 0.3862 0.035 Uiso 1 1 calc R
C35 C -0.2003(2) 0.25402(13) 0.29361(15) 0.0460(6) Uani 1 1 d .
H35 H -0.2876 0.2544 0.2878 0.055 Uiso 1 1 calc R
C36 C -0.1328(2) 0.22290(15) 0.35288(16) 0.0577(8) Uani 1 1 d .
H36 H -0.1739 0.2012 0.3870 0.069 Uiso 1 1 calc R
C37 C -0.00492(19) 0.22334(12) 0.36269(12) 0.0383(5) Uani 1 1 d .
H37 H 0.0413 0.2026 0.4040 0.046 Uiso 1 1 calc R
C30 C 0.7063(2) 0.09236(11) 0.27191(13) 0.0393(5) Uani 1 1 d .
H30 H 0.7588 0.1029 0.2375 0.047 Uiso 1 1 calc R
C15 C 0.3808(3) 0.44377(11) 0.56696(13) 0.0521(7) Uani 1 1 d .
H15 H 0.4014 0.4859 0.5807 0.062 Uiso 1 1 calc R
C21 C 0.13442(19) 0.07803(11) 0.27236(15) 0.0431(6) Uani 1 1 d .
H21 H 0.1013 0.1177 0.2821 0.052 Uiso 1 1 calc R
C14 C 0.2681(3) 0.41983(11) 0.57581(12) 0.0492(7) Uani 1 1 d .
H14 H 0.2109 0.4455 0.5956 0.059 Uiso 1 1 calc R
C22 C 0.0557(2) 0.02883(13) 0.24703(16) 0.0523(7) Uani 1 1 d .
H22 H -0.0308 0.0354 0.2390 0.063 Uiso 1 1 calc R

loop_
_atom_site_aniso_label
_atom_site_aniso_U_11
_atom_site_aniso_U_22
_atom_site_aniso_U_33
_atom_site_aniso_U_23
_atom_site_aniso_U_13
_atom_site_aniso_U_12
Ni1 0.01491(11) 0.02008(11) 0.01448(11) 0.00187(7) 0.00124(8) 0.00182(7)
Fe1 0.01506(11) 0.01536(11) 0.01196(11) 0.00039(8) 0.00246(8) 0.00125(8)
P3 0.01599(19) 0.01717(19) 0.01417(19) -0.00115(14) 0.00333(15) 0.00042(15)
P4 0.0187(2) 0.01728(19) 0.01420(19) 0.00265(14) 0.00258(15) 0.00229(15)
S1 0.01768(18) 0.01751(18) 0.01641(18) 0.00100(14) 0.00468(14) 0.00080(14)
S2 0.0226(2) 0.01916(19) 0.01493(18) -0.00085(14) 0.00348(15) 0.00477(15)
O1 0.0251(7) 0.0368(8) 0.0346(8) -0.0023(6) 0.0089(6) -0.0105(6)
C7 0.0214(8) 0.0223(8) 0.0203(8) -0.0008(6) 0.0046(7) 0.0016(6)
C38 0.0306(9) 0.0184(8) 0.0151(8) 0.0023(6) 0.0010(7) 0.0022(7)
C6 0.0198(8) 0.0186(7) 0.0199(8) 0.0030(6) 0.0051(6) 0.0013(6)
C1 0.0232(9) 0.0408(11) 0.0191(8) -0.0030(7) -0.0044(7) 0.0043(8)
C5 0.0200(9) 0.0360(10) 0.0333(10) 0.0050(8) -0.0050(8) -0.0061(8)
C9 0.0253(10) 0.0502(13) 0.0346(11) 0.0036(9) 0.0141(8) -0.0013(9)
C28 0.0239(9) 0.0273(9) 0.0331(10) -0.0053(8) -0.0005(8) 0.0060(7)
C32 0.0210(8) 0.0226(8) 0.0241(9) 0.0032(7) 0.0031(7) 0.0036(7)
C43 0.0492(12) 0.0248(9) 0.0241(9) -0.0021(7) 0.0126(9) -0.0089(8)
C44 0.0228(8) 0.0214(8) 0.0188(8) -0.0024(6) 0.0024(6) 0.0002(6)
C26 0.0174(8) 0.0206(8) 0.0214(8) -0.0060(6) 0.0039(6) 0.0002(6)
C20 0.0211(8) 0.0240(8) 0.0158(7) -0.0021(6) 0.0043(6) -0.0055(6)
C18 0.0237(8) 0.0243(8) 0.0136(7) 0.0020(6) 0.0013(6) -0.0028(7)
C27 0.0208(8) 0.0244(8) 0.0231(8) -0.0024(7) 0.0027(7) 0.0032(7)
C11 0.0215(9) 0.0460(12) 0.0236(9) 0.0038(8) 0.0027(7) -0.0042(8)
C17 0.0481(13) 0.0269(10) 0.0267(10) -0.0058(8) 0.0008(9) -0.0041(9)
C23 0.0393(11) 0.0400(11) 0.0319(11) -0.0075(9) 0.0097(9) -0.0226(9)
C8 0.0289(9) 0.0307(9) 0.0234(9) 0.0015(7) 0.0108(7) 0.0026(7)
C19 0.0235(8) 0.0258(8) 0.0132(7) -0.0002(6) 0.0033(6) -0.0019(7)
C25 0.0287(10) 0.0196(8) 0.0416(11) 0.0006(8) -0.0062(8) -0.0008(7)
C13 0.0582(14) 0.0260(9) 0.0178(9) 0.0006(7) 0.0022(9) 0.0148(9)
C16 0.0747(18) 0.0329(11) 0.0325(12) -0.0055(9) -0.0012(11) -0.0150(12)
C40 0.0621(15) 0.0274(10) 0.0290(10) -0.0056(8) -0.0074(10) 0.0162(10)
C29 0.0217(9) 0.0390(11) 0.0483(13) -0.0056(9) 0.0079(9) 0.0089(8)
C10 0.0190(9) 0.0659(15) 0.0338(11) 0.0051(10) 0.0035(8) -0.0065(9)
C4 0.0171(8) 0.0499(12) 0.0259(9) 0.0066(8) 0.0041(7) 0.0068(8)
C34 0.0261(10) 0.0338(10) 0.0396(11) 0.0066(9) -0.0069(8) 0.0050(8)
C3 0.0240(9) 0.0336(10) 0.0293(10) 0.0038(8) -0.0025(7) 0.0101(8)
C24 0.0460(13) 0.0197(9) 0.0479(13) 0.0019(8) -0.0086(10) -0.0059(8)
C31 0.0270(9) 0.0317(10) 0.0319(10) 0.0003(8) 0.0129(8) 0.0018(8)
C12 0.0437(11) 0.0200(8) 0.0133(8) -0.0013(6) -0.0007(7) 0.0047(8)
C33 0.0262(9) 0.0283(9) 0.0290(9) 0.0090(7) 0.0008(7) 0.0017(7)
C42 0.0743(17) 0.0315(11) 0.0295(11) -0.0006(9) 0.0121(11) -0.0223(11)
C41 0.0865(19) 0.0187(9) 0.0297(11) 0.0009(8) -0.0034(12) -0.0050(11)
C2 0.0202(8) 0.0396(10) 0.0232(9) 0.0116(8) -0.0026(7) 0.0038(8)
C39 0.0375(11) 0.0270(9) 0.0214(9) 0.0001(7) -0.0024(8) 0.0122(8)
C35 0.0181(9) 0.0625(16) 0.0564(15) 0.0146(12) 0.0031(9) 0.0045(10)
C36 0.0263(11) 0.087(2) 0.0624(17) 0.0383(16) 0.0147(11) 0.0029(12)
C37 0.0245(10) 0.0548(14) 0.0360(11) 0.0207(10) 0.0062(8) 0.0057(9)
C30 0.0302(11) 0.0461(12) 0.0464(13) -0.0002(10) 0.0207(10) 0.0043(9)
C15 0.101(2) 0.0221(10) 0.0275(11) -0.0069(8) -0.0054(12) 0.0015(12)
C21 0.0229(10) 0.0446(12) 0.0639(15) -0.0331(11) 0.0135(10) -0.0067(9)
C14 0.095(2) 0.0269(10) 0.0238(10) -0.0023(8) 0.0026(12) 0.0223(12)
C22 0.0236(10) 0.0649(16) 0.0724(18) -0.0411(14) 0.0195(11) -0.0171(10)

loop_
_atom_type_symbol
_atom_type_description
_atom_type_scat_dispersion_real
_atom_type_scat_dispersion_imag
_atom_type_scat_source
Fe Fe 0.3463 0.8444 'International Tables Vol C Tables 4.2.6.8 and 6.1.1.4'
S S 0.1246 0.1234 'International Tables Vol C Tables 4.2.6.8 and 6.1.1.4'
P P 0.1023 0.0942 'International Tables Vol C Tables 4.2.6.8 and 6.1.1.4'
C C 0.0033 0.0016 'International Tables Vol C Tables 4.2.6.8 and 6.1.1.4'
H H 0.0000 0.0000 'International Tables Vol C Tables 4.2.6.8 and 6.1.1.4'
O O 0.0106 0.0060 'International Tables Vol C Tables 4.2.6.8 and 6.1.1.4'
Ni Ni 0.3393 1.1124 'International Tables Vol C Tables 4.2.6.8 and 6.1.1.4'

loop_
_exptl_crystal_face_index_h
_exptl_crystal_face_index_k
_exptl_crystal_face_index_l
_exptl_crystal_face_perp_dist
0.00 -1.00 0.00 0.0280
0.00 1.00 0.00 0.0250
2.00 2.00 -1.00 0.0450
-2.00 -2.00 1.00 0.1020
-1.00 -2.00 2.00 0.0670
-1.00 2.00 -3.00 0.1390
0.00 1.00 3.00 0.1170

loop_
_geom_angle_atom_site_label_1
_geom_angle_atom_site_label_2
_geom_angle_atom_site_label_3
_geom_angle
S1 Ni1 Fe1 57.839(12)
S1 Ni1 S2 82.198(16)
S2 Ni1 Fe1 56.636(12)
C1 Ni1 Fe1 153.73(6)
C1 Ni1 S1 145.90(6)
C1 Ni1 S2 106.83(5)
C1 Ni1 C5 38.15(8)
C1 Ni1 C4 63.59(7)
C1 Ni1 C3 63.20(8)
C1 Ni1 C2 38.00(8)
C5 Ni1 Fe1 123.35(6)
C5 Ni1 S1 165.77(6)
C5 Ni1 S2 110.58(6)
C5 Ni1 C4 38.01(8)
C5 Ni1 C3 63.01(8)
C5 Ni1 C2 63.42(8)
C4 Ni1 Fe1 114.81(5)
C4 Ni1 S1 127.76(6)
C4 Ni1 S2 141.54(6)
C4 Ni1 C3 37.36(8)
C3 Ni1 Fe1 133.13(5)
C3 Ni1 S1 105.17(6)
C3 Ni1 S2 169.90(6)
C2 Ni1 Fe1 167.59(6)
C2 Ni1 S1 112.79(6)
C2 Ni1 S2 133.32(6)
C2 Ni1 C4 63.05(7)
C2 Ni1 C3 37.57(7)
P3 Fe1 Ni1 119.982(15)
P3 Fe1 S1 88.660(17)
P3 Fe1 S2 170.467(19)
P4 Fe1 Ni1 154.379(16)
P4 Fe1 P3 85.362(18)
P4 Fe1 S1 133.354(19)
P4 Fe1 S2 96.848(18)
S1 Fe1 Ni1 57.203(12)
S2 Fe1 Ni1 58.843(13)
S2 Fe1 S1 83.078(16)
C44 Fe1 Ni1 84.73(6)
C44 Fe1 P3 86.73(6)
C44 Fe1 P4 93.73(6)
C44 Fe1 S1 132.08(6)
C44 Fe1 S2 102.34(6)
C26 P3 Fe1 116.97(6)
C26 P3 C20 102.65(8)
C26 P3 C19 106.41(8)
C20 P3 Fe1 120.85(5)
C19 P3 Fe1 108.02(6)
C19 P3 C20 99.92(8)
C38 P4 Fe1 117.17(6)
C38 P4 C32 102.03(8)
C38 P4 C18 101.64(8)
C32 P4 Fe1 120.87(6)
C32 P4 C18 104.39(8)
C18 P4 Fe1 108.47(6)
Ni1 S1 Fe1 64.958(14)
C6 S1 Ni1 105.88(6)
C6 S1 Fe1 119.64(6)
Fe1 S2 Ni1 64.521(13)
C12 S2 Ni1 116.26(7)
C12 S2 Fe1 116.96(6)
C6 C7 H7 120.0
C8 C7 H7 120.0
C8 C7 C6 120.06(17)
C43 C38 P4 119.77(14)
C39 C38 P4 121.04(15)
C39 C38 C43 119.07(17)
C7 C6 S1 121.66(13)
C11 C6 S1 118.86(14)
C11 C6 C7 119.09(16)
Ni1 C1 H1 123.1
C5 C1 Ni1 70.94(11)
C5 C1 H1 126.2
C2 C1 Ni1 71.37(11)
C2 C1 H1 126.2
C2 C1 C5 107.52(18)
Ni1 C5 H5 122.9
C1 C5 Ni1 70.91(11)
C1 C5 H5 126.0
C1 C5 C4 108.10(18)
C4 C5 Ni1 71.86(11)
C4 C5 H5 126.0
C8 C9 H9 120.3
C8 C9 C10 119.35(18)
C10 C9 H9 120.3
C27 C28 H28 120.1
C29 C28 H28 120.1
C29 C28 C27 119.76(19)
C33 C32 P4 121.38(14)
C37 C32 P4 119.38(14)
C37 C32 C33 119.22(17)
C38 C43 H43 119.8
C42 C43 C38 120.4(2)
C42 C43 H43 119.8
O1 C44 Fe1 175.09(16)
C27 C26 P3 116.49(13)
C31 C26 P3 124.22(14)
C31 C26 C27 119.28(16)
C25 C20 P3 123.03(14)
C25 C20 C21 118.39(17)
C21 C20 P3 118.57(14)
P4 C18 H18 121.7
C19 C18 P4 116.62(13)
C19 C18 H18 121.7
C28 C27 C26 120.52(17)
C28 C27 H27 119.7
C26 C27 H27 119.7
C6 C11 H11 119.9
C10 C11 C6 120.23(18)
C10 C11 H11 119.9
C16 C17 H17 120.0
C12 C17 H17 120.0
C12 C17 C16 120.0(2)
C24 C23 H23 120.4
C22 C23 H23 120.4
C22 C23 C24 119.28(19)
C7 C8 H8 119.7
C9 C8 C7 120.62(18)
C9 C8 H8 119.7
P3 C19 H19 121.6
C18 C19 P3 116.83(13)
C18 C19 H19 121.6
C20 C25 H25 119.6
C20 C25 C24 120.88(19)
C24 C25 H25 119.6
C12 C13 H13 119.9
C14 C13 H13 119.9
C14 C13 C12 120.2(2)
C17 C16 H16 119.7
C15 C16 C17 120.7(3)
C15 C16 H16 119.7
C41 C40 H40 119.7
C41 C40 C39 120.6(2)
C39 C40 H40 119.7
C28 C29 H29 120.0
C30 C29 C28 120.07(18)
C30 C29 H29 120.0
C9 C10 H10 119.7
C11 C10 C9 120.58(19)
C11 C10 H10 119.7
Ni1 C4 H4 123.5
C5 C4 Ni1 70.13(10)
C5 C4 H4 126.1
C3 C4 Ni1 71.97(11)
C3 C4 C5 107.89(17)
C3 C4 H4 126.1
C33 C34 H34 120.1
C35 C34 H34 120.1
C35 C34 C33 119.75(19)
Ni1 C3 H3 124.9
C4 C3 Ni1 70.67(11)
C4 C3 H3 126.0
C4 C3 C2 108.10(18)
C2 C3 Ni1 70.05(10)
C2 C3 H3 126.0
C23 C24 C25 120.3(2)
C23 C24 H24 119.9
C25 C24 H24 119.9
C26 C31 H31 120.2
C26 C31 C30 119.69(19)
C30 C31 H31 120.2
C17 C12 S2 125.35(15)
C17 C12 C13 118.93(19)
C13 C12 S2 115.67(17)
C32 C33 H33 119.8
C34 C33 C32 120.44(18)
C34 C33 H33 119.8
C43 C42 H42 120.0
C41 C42 C43 119.9(2)
C41 C42 H42 120.0
C40 C41 H41 119.9
C42 C41 C40 120.2(2)
C42 C41 H41 119.9
Ni1 C2 H2 122.8
C1 C2 Ni1 70.63(10)
C1 C2 H2 125.8
C3 C2 Ni1 72.37(11)
C3 C2 C1 108.38(18)
C3 C2 H2 125.8
C38 C39 C40 119.8(2)
C38 C39 H39 120.1
C40 C39 H39 120.1
C34 C35 H35 119.8
C34 C35 C36 120.4(2)
C36 C35 H35 119.8
C35 C36 H36 119.9
C35 C36 C37 120.1(2)
C37 C36 H36 119.9
C32 C37 C36 120.0(2)
C32 C37 H37 120.0
C36 C37 H37 120.0
C29 C30 C31 120.64(19)
C29 C30 H30 119.7
C31 C30 H30 119.7
C16 C15 H15 120.0
C14 C15 C16 120.0(2)
C14 C15 H15 120.0
C20 C21 H21 119.8
C20 C21 C22 120.4(2)
C22 C21 H21 119.8
C13 C14 H14 119.9
C15 C14 C13 120.1(2)
C15 C14 H14 119.9
C23 C22 C21 120.8(2)
C23 C22 H22 119.6
C21 C22 H22 119.6

loop_
_geom_bond_atom_site_label_1
_geom_bond_atom_site_label_2
_geom_bond_distance
Ni1 Fe1 2.4594(3)
Ni1 S1 2.2819(5)
Ni1 S2 2.3314(5)
Ni1 C1 2.1636(18)
Ni1 C5 2.1640(19)
Ni1 C4 2.1866(18)
Ni1 C3 2.2034(18)
Ni1 C2 2.1732(18)
Fe1 P3 2.1951(5)
Fe1 P4 2.1917(5)
Fe1 S1 2.2981(5)
Fe1 S2 2.2754(5)
Fe1 C44 1.7383(18)
P3 C26 1.8150(17)
P3 C20 1.8373(17)
P3 C19 1.8184(17)
P4 C38 1.8247(18)
P4 C32 1.8249(18)
P4 C18 1.8274(17)
S1 C6 1.7911(17)
S2 C12 1.7802(19)
O1 C44 1.161(2)
C7 H7 0.9500
C7 C6 1.392(2)
C7 C8 1.392(2)
C38 C43 1.399(3)
C38 C39 1.387(3)
C6 C11 1.390(3)
C1 H1 0.9500
C1 C5 1.414(3)
C1 C2 1.412(3)
C5 H5 0.9500
C5 C4 1.417(3)
C9 H9 0.9500
C9 C8 1.376(3)
C9 C10 1.386(3)
C28 H28 0.9500
C28 C27 1.386(2)
C28 C29 1.384(3)
C32 C33 1.395(2)
C32 C37 1.384(3)
C43 H43 0.9500
C43 C42 1.389(3)
C26 C27 1.398(2)
C26 C31 1.389(2)
C20 C25 1.375(3)
C20 C21 1.384(3)
C18 H18 0.9500
C18 C19 1.330(3)
C27 H27 0.9500
C11 H11 0.9500
C11 C10 1.385(3)
C17 H17 0.9500
C17 C16 1.395(3)
C17 C12 1.390(3)
C23 H23 0.9500
C23 C24 1.371(3)
C23 C22 1.366(4)
C8 H8 0.9500
C19 H19 0.9500
C25 H25 0.9500
C25 C24 1.393(3)
C13 H13 0.9500
C13 C12 1.399(3)
C13 C14 1.398(3)
C16 H16 0.9500
C16 C15 1.376(4)
C40 H40 0.9500
C40 C41 1.377(4)
C40 C39 1.393(3)
C29 H29 0.9500
C29 C30 1.379(3)
C10 H10 0.9500
C4 H4 0.9500
C4 C3 1.406(3)
C34 H34 0.9500
C34 C33 1.389(3)
C34 C35 1.371(3)
C3 H3 0.9500
C3 C2 1.410(3)
C24 H24 0.9500
C31 H31 0.9500
C31 C30 1.392(3)
C33 H33 0.9500
C42 H42 0.9500
C42 C41 1.374(4)
C41 H41 0.9500
C2 H2 0.9500
C39 H39 0.9500
C35 H35 0.9500
C35 C36 1.382(3)
C36 H36 0.9500
C36 C37 1.390(3)
C37 H37 0.9500
C30 H30 0.9500
C15 H15 0.9500
C15 C14 1.375(4)
C21 H21 0.9500
C21 C22 1.392(3)
C14 H14 0.9500
C22 H22 0.9500

loop_
_geom_torsion_atom_site_label_1
_geom_torsion_atom_site_label_2
_geom_torsion_atom_site_label_3
_geom_torsion_atom_site_label_4
_geom_torsion
Ni1 S1 C6 C7 -32.65(15)
Ni1 S1 C6 C11 154.62(14)
Ni1 S2 C12 C17 33.12(19)
Ni1 S2 C12 C13 -144.20(12)
Ni1 C1 C5 C4 -62.63(13)
Ni1 C1 C2 C3 62.93(13)
Ni1 C5 C4 C3 -62.45(13)
Ni1 C4 C3 C2 -60.33(13)
Ni1 C3 C2 C1 -61.82(13)
Fe1 P3 C26 C27 59.97(14)
Fe1 P3 C26 C31 -118.79(15)
Fe1 P3 C20 C25 -129.97(15)
Fe1 P3 C20 C21 50.41(19)
Fe1 P3 C19 C18 -19.08(15)
Fe1 P4 C38 C43 77.90(16)
Fe1 P4 C38 C39 -97.99(15)
Fe1 P4 C32 C33 -168.80(13)
Fe1 P4 C32 C37 12.6(2)
Fe1 P4 C18 C19 10.54(15)
Fe1 S1 C6 C7 -102.50(14)
Fe1 S1 C6 C11 84.77(16)
Fe1 S2 C12 C17 -40.18(19)
Fe1 S2 C12 C13 142.49(12)
P3 C26 C27 C28 179.56(14)
P3 C26 C31 C30 178.34(16)
P3 C20 C25 C24 -178.76(17)
P3 C20 C21 C22 178.0(2)
P4 C38 C43 C42 -176.51(17)
P4 C38 C39 C40 176.24(15)
P4 C32 C33 C34 -178.26(16)
P4 C32 C37 C36 179.0(2)
P4 C18 C19 P3 5.50(19)
S1 C6 C11 C10 174.26(18)
C7 C6 C11 C10 1.3(3)
C38 P4 C32 C33 59.03(17)
C38 P4 C32 C37 -119.61(18)
C38 P4 C18 C19 134.62(15)
C38 C43 C42 C41 0.5(3)
C6 C7 C8 C9 -2.5(3)
C6 C11 C10 C9 -2.1(4)
C1 C5 C4 Ni1 62.02(13)
C1 C5 C4 C3 -0.4(2)
C5 C1 C2 Ni1 -62.10(13)
C5 C1 C2 C3 0.8(2)
C5 C4 C3 Ni1 61.27(13)
C5 C4 C3 C2 0.9(2)
C28 C29 C30 C31 -1.8(4)
C32 P4 C38 C43 -147.75(15)
C32 P4 C38 C39 36.36(17)
C32 P4 C18 C19 -119.56(15)
C43 C38 C39 C40 0.3(3)
C43 C42 C41 C40 -0.2(4)
C26 P3 C20 C25 2.51(18)
C26 P3 C20 C21 -177.10(17)
C26 P3 C19 C18 -145.45(14)
C26 C31 C30 C29 2.1(3)
C20 P3 C26 C27 -74.76(14)
C20 P3 C26 C31 106.48(16)
C20 P3 C19 C18 108.10(15)
C20 C25 C24 C23 0.8(3)
C20 C21 C22 C23 0.9(4)
C18 P4 C38 C43 -40.09(17)
C18 P4 C38 C39 144.02(15)
C18 P4 C32 C33 -46.49(18)
C18 P4 C32 C37 134.87(18)
C27 C28 C29 C30 -0.2(3)
C27 C26 C31 C30 -0.4(3)
C17 C16 C15 C14 -0.9(4)
C8 C7 C6 S1 -171.79(14)
C8 C7 C6 C11 0.9(3)
C8 C9 C10 C11 0.5(4)
C19 P3 C26 C27 -179.25(13)
C19 P3 C26 C31 2.00(18)
C19 P3 C20 C25 111.97(17)
C19 P3 C20 C21 -67.64(18)
C25 C20 C21 C22 -1.7(4)
C16 C17 C12 S2 -176.10(17)
C16 C17 C12 C13 1.1(3)
C16 C15 C14 C13 0.2(3)
C29 C28 C27 C26 1.9(3)
C10 C9 C8 C7 1.8(3)
C4 C3 C2 Ni1 60.72(13)
C4 C3 C2 C1 -1.1(2)
C34 C35 C36 C37 1.4(5)
C24 C23 C22 C21 0.8(4)
C31 C26 C27 C28 -1.6(3)
C12 C17 C16 C15 0.2(3)
C12 C13 C14 C15 1.1(3)
C33 C32 C37 C36 0.3(4)
C33 C34 C35 C36 -0.7(4)
C41 C40 C39 C38 0.0(3)
C2 C1 C5 Ni1 62.38(13)
C2 C1 C5 C4 -0.2(2)
C39 C38 C43 C42 -0.5(3)
C39 C40 C41 C42 0.0(3)
C35 C34 C33 C32 -0.2(3)
C35 C36 C37 C32 -1.2(5)
C37 C32 C33 C34 0.4(3)
C21 C20 C25 C24 0.9(3)
C14 C13 C12 S2 175.72(15)
C14 C13 C12 C17 -1.8(3)
C22 C23 C24 C25 -1.6(4)

loop_
_smtbx_masks_void_nr
_smtbx_masks_void_average_x
_smtbx_masks_void_average_y
_smtbx_masks_void_average_z
_smtbx_masks_void_volume
_smtbx_masks_void_count_electrons
1 0.000 0.000 0.000 389.2 30.4
2 0.000 0.500 0.500 389.2 30.4
